data_2209392
loop_
_publ_author_name
'Wang, Qing-Dong'
'Xue, Si-Jia'
'Yan, Lin'
'Ke, Shao-Yong'

_publ_section_title
;
 <i>N</i>-(2,6-Difluorobenzoyl)-<i>N</i>'-(4,6-dimethoxypyrimidin-2-yl)urea
;
_journal_coeditor_code BI2017
_journal_issue 7
_journal_name_full 'Acta Crystallographica Section E'
_journal_page_first o2824
_journal_page_last o2825
_journal_paper_doi 10.1107/S1600536806021684
_journal_volume 62
_journal_year 2006
_chemical_formula_iupac 'C14 H12 F2 N4 O4'
_chemical_formula_moiety 'C14 H12 F2 N4 O4'
_chemical_formula_sum 'C14 H12 F2 N4 O4'
_chemical_formula_weight 338.28
_chemical_melting_point 433
_chemical_name_systematic
;
N-(2,6-Difluorobenzoyl)-N'-(4,6-dimethoxypyrimidin-2-yl)urea
;
_space_group_IT_number 9
_symmetry_cell_setting monoclinic
_symmetry_space_group_name_Hall 'C -2yc'
_symmetry_space_group_name_H-M 'C 1 c 1'
_atom_sites_solution_hydrogens geom
_atom_sites_solution_primary direct
_atom_sites_solution_secondary difmap
_cell_angle_alpha 90
_cell_angle_beta 110.371(2)
_cell_angle_gamma 90
_cell_formula_units_Z 4
_cell_length_a 7.6870(8)
_cell_length_b 31.097(3)
_cell_length_c 6.7432(7)
_cell_measurement_reflns_used 2565
_cell_measurement_temperature 298
_cell_measurement_theta_max 22.68
_cell_measurement_theta_min 2.62
_cell_volume 1511.1(3)
_computing_cell_refinement 'SAINT (Siemens, 1995)'
_computing_data_collection 'SMART (Siemens, 1993)'
_computing_data_reduction SAINT
_computing_molecular_graphics 'MERCURY (Macrae <i>et al.</i>,  2006)'
_computing_publication_material CRYSTALS
_computing_structure_refinement 'CRYSTALS (Betteridge <i>et al.</i>,  2003)'
_computing_structure_solution 'SHELXS86 (Sheldrick, 1986)'
_diffrn_ambient_temperature 298
_diffrn_measured_fraction_theta_full 0.995
_diffrn_measured_fraction_theta_max 0.965
_diffrn_measurement_device_type 'Bruker SMART CCD'
_diffrn_measurement_method '\f and \w'
_diffrn_radiation_monochromator graphite
_diffrn_radiation_type 'Mo K\a'
_diffrn_radiation_wavelength 0.71073
_diffrn_reflns_av_R_equivalents 0.054
_diffrn_reflns_limit_h_max 10
_diffrn_reflns_limit_h_min -10
_diffrn_reflns_limit_k_max 40
_diffrn_reflns_limit_k_min -39
_diffrn_reflns_limit_l_max 8
_diffrn_reflns_limit_l_min -8
_diffrn_reflns_number 6669
_diffrn_reflns_theta_full 27.15
_diffrn_reflns_theta_max 28.29
_diffrn_reflns_theta_min 1.31
_diffrn_standards_number 0
_exptl_absorpt_coefficient_mu 0.127
_exptl_absorpt_correction_type none
_exptl_crystal_colour colourless
_exptl_crystal_density_diffrn 1.487
_exptl_crystal_description block
_exptl_crystal_F_000 696
_exptl_crystal_size_max 0.22
_exptl_crystal_size_mid 0.20
_exptl_crystal_size_min 0.18
_refine_diff_density_max 0.22
_refine_diff_density_min -0.18
_refine_ls_extinction_coef '0.6 (1) x 10^2^'
_refine_ls_extinction_method 'Larson (1970), equation 22'
_refine_ls_goodness_of_fit_ref 0.9564
_refine_ls_hydrogen_treatment constr
_refine_ls_matrix_type full
_refine_ls_number_parameters 218
_refine_ls_number_reflns 1801
_refine_ls_number_restraints 2
_refine_ls_R_factor_all 0.0472
_refine_ls_R_factor_gt 0.0359
_refine_ls_shift/su_max 0.000314
_refine_ls_structure_factor_coef Fsqd
_refine_ls_weighting_details
;
w = [1 - (F~o~ - F~c~)^2^/36\s^2^(F)]^2^/
[7.65T~0~(x) + 9.99T~1~(x) + 2.89T~2~(x)],
where T~i~ are the Chebychev polynomials and x = F~c~/F~max~
(Prince, 1982; Watkin, 1994)
;
_refine_ls_weighting_scheme calc
_refine_ls_wR_factor_all 0.0747
_refine_ls_wR_factor_gt 0.0675
_refine_ls_wR_factor_ref 0.0747
_reflns_number_gt 1314
_reflns_number_total 1809
_reflns_threshold_expression I>2\s(I)
_cod_data_source_file bi2017.cif
_cod_data_source_block 4
_cod_original_sg_symbol_H-M 'C c'
_cod_database_code 2209392
_cod_database_fobs_code 2209392

loop_
_symmetry_equiv_pos_as_xyz
x,y,z
x+1/2,y+1/2,z
x,-y,z+1/2
x+1/2,-y+1/2,z+1/2

loop_
_atom_site_type_symbol
_atom_site_label
_atom_site_fract_x
_atom_site_fract_y
_atom_site_fract_z
_atom_site_U_iso_or_equiv
_atom_site_adp_type
_atom_site_occupancy
H H1 0.6796 0.2996 0.1602 0.1015 Uiso 1.0000
H H2 0.7355 0.2533 0.4514 0.1204 Uiso 1.0000
H H3 0.5387 0.2505 0.6501 0.1288 Uiso 1.0000
H H4 0.0700 0.4087 0.2559 0.0596 Uiso 1.0000
H H5 0.4061 0.4783 0.3905 0.0552 Uiso 1.0000
H H6 -0.0081 0.6586 0.1641 0.0974 Uiso 1.0000
H H7 -0.1424 0.6268 0.2365 0.0968 Uiso 1.0000
H H8 -0.1355 0.6248 -0.0042 0.0975 Uiso 1.0000
H H9 -0.2488 0.5603 0.0598 0.0507 Uiso 1.0000
H H10 -0.3142 0.4255 0.1618 0.0783 Uiso 1.0000
H H11 -0.2913 0.4223 -0.0731 0.0785 Uiso 1.0000
H H12 -0.4901 0.4292 -0.0523 0.0786 Uiso 1.0000
F F1 0.2445(5) 0.29571(11) 0.5686(6) 0.1221 Uani 1.0000
F F2 0.4132(4) 0.35240(9) 0.0240(5) 0.0942 Uani 1.0000
N N1 0.1678(3) 0.39627(9) 0.2471(5) 0.0503 Uani 1.0000
N N2 0.3015(3) 0.46410(8) 0.3276(4) 0.0478 Uani 1.0000
N N3 0.1810(3) 0.53158(8) 0.2666(4) 0.0460 Uani 1.0000
N N4 -0.0213(3) 0.47079(8) 0.1641(4) 0.0398 Uani 1.0000
O O1 0.0018(3) 0.33619(8) 0.1626(6) 0.0799 Uani 1.0000
O O2 0.4776(3) 0.40524(8) 0.4314(5) 0.0672 Uani 1.0000
O O3 0.0784(3) 0.59901(7) 0.2153(4) 0.0622 Uani 1.0000
O O4 -0.3355(3) 0.48182(7) 0.0111(4) 0.0512 Uani 1.0000
C C1 0.3254(4) 0.32529(10) 0.2968(6) 0.0560 Uani 1.0000
C C2 0.4464(5) 0.32528(11) 0.1857(7) 0.0670 Uani 1.0000
C C3 0.5986(6) 0.29892(13) 0.2371(9) 0.0858 Uani 1.0000
C C4 0.6306(7) 0.27167(15) 0.4058(11) 0.1068 Uani 1.0000
C C5 0.5146(8) 0.26973(16) 0.5202(10) 0.1071 Uani 1.0000
C C6 0.3615(6) 0.29682(14) 0.4598(8) 0.0810 Uani 1.0000
C C7 0.1527(5) 0.35227(11) 0.2319(6) 0.0561 Uani 1.0000
C C8 0.3263(4) 0.42028(10) 0.3421(5) 0.0473 Uani 1.0000
C C9 0.1452(4) 0.48979(9) 0.2484(5) 0.0407 Uani 1.0000
C C10 0.0331(4) 0.55731(9) 0.1936(5) 0.0439 Uani 1.0000
C C11 -0.1461(4) 0.54186(9) 0.1053(4) 0.0429 Uani 1.0000
C C12 -0.1639(4) 0.49782(10) 0.0953(4) 0.0409 Uani 1.0000
C C13 -0.0678(5) 0.63017(11) 0.1399(7) 0.0662 Uani 1.0000
C C14 -0.3610(4) 0.43589(10) 0.0030(6) 0.0533 Uani 1.0000

loop_
_atom_site_aniso_label
_atom_site_aniso_U_11
_atom_site_aniso_U_22
_atom_site_aniso_U_33
_atom_site_aniso_U_12
_atom_site_aniso_U_13
_atom_site_aniso_U_23
F1 0.129(3) 0.113(2) 0.147(3) 0.029(2) 0.077(2) 0.054(2)
F2 0.0900(19) 0.0882(18) 0.119(2) 0.0144(15) 0.0545(17) 0.0229(16)
N1 0.0306(12) 0.0447(13) 0.0703(18) -0.0002(10) 0.0107(12) -0.0014(13)
N2 0.0284(12) 0.0430(13) 0.0649(18) -0.0042(10) 0.0071(11) -0.0044(12)
N3 0.0335(12) 0.0464(13) 0.0524(16) -0.0035(10) 0.0079(11) -0.0020(11)
N4 0.0282(10) 0.0426(12) 0.0457(12) -0.0019(9) 0.0093(9) -0.0011(11)
O1 0.0413(13) 0.0552(15) 0.133(3) -0.0109(11) 0.0168(14) -0.0088(17)
O2 0.0347(12) 0.0479(13) 0.102(2) 0.0053(9) 0.0023(12) -0.0012(13)
O3 0.0465(12) 0.0424(11) 0.0867(18) -0.0025(10) 0.0093(12) 0.0014(11)
O4 0.0283(9) 0.0468(11) 0.0701(14) -0.0010(8) 0.0062(9) 0.0018(10)
C1 0.0423(16) 0.0361(14) 0.084(2) -0.0014(12) 0.0144(16) 0.0014(15)
C2 0.055(2) 0.0446(17) 0.099(3) -0.0039(15) 0.0237(19) -0.0012(19)
C3 0.063(2) 0.061(2) 0.139(4) 0.008(2) 0.042(3) -0.011(3)
C4 0.074(3) 0.064(3) 0.170(6) 0.027(2) 0.026(4) 0.009(3)
C5 0.099(4) 0.073(3) 0.141(5) 0.028(3) 0.031(4) 0.036(3)
C6 0.073(3) 0.060(2) 0.111(4) 0.009(2) 0.033(3) 0.018(2)
C7 0.0404(15) 0.0459(16) 0.078(2) -0.0018(13) 0.0156(15) -0.0009(16)
C8 0.0348(14) 0.0428(15) 0.0598(19) 0.0013(12) 0.0108(13) -0.0033(15)
C9 0.0330(13) 0.0457(15) 0.0413(14) 0.0023(11) 0.0104(11) -0.0011(12)
C10 0.0413(15) 0.0427(15) 0.0445(15) -0.0014(11) 0.0109(12) -0.0013(12)
C11 0.0354(13) 0.0429(15) 0.0476(16) 0.0068(11) 0.0108(12) 0.0050(12)
C12 0.0311(12) 0.0499(15) 0.0405(14) -0.0006(11) 0.0109(11) -0.0015(13)
C13 0.058(2) 0.0450(17) 0.090(3) 0.0027(15) 0.019(2) 0.0055(18)
C14 0.0334(15) 0.0487(17) 0.072(2) -0.0052(13) 0.0117(14) 0.0001(15)

loop_
_atom_type_symbol
_atom_type_scat_dispersion_real
_atom_type_scat_dispersion_imag
_atom_type_scat_source
C 0.0033 0.0016 'International Tables Vol C 4.2.6.8 and 6.1.1.4'
H 0.0000 0.0000 'International Tables Vol C 4.2.6.8 and 6.1.1.4'
N 0.0061 0.0033 'International Tables Vol C 4.2.6.8 and 6.1.1.4'
O 0.0106 0.0060 'International Tables Vol C 4.2.6.8 and 6.1.1.4'
F 0.0171 0.0103 'International Tables Vol C 4.2.6.8 and 6.1.1.4'

loop_
_geom_angle_atom_site_label_1
_geom_angle_atom_site_label_2
_geom_angle_atom_site_label_3
_geom_angle
_geom_angle_publ_flag
H4 N1 C7 113.4 no
H4 N1 C8 111.9 no
C7 N1 C8 127.6(3) yes
H5 N2 C8 112.4 no
H5 N2 C9 114.7 no
C8 N2 C9 132.8(3) yes
C9 N3 C10 115.5(2) no
C9 N4 C12 114.7(2) no
C10 O3 C13 118.3(2) no
C12 O4 C14 119.1(2) no
C2 C1 C6 116.8(4) no
C2 C1 C7 122.3(4) no
C6 C1 C7 120.6(4) no
C1 C2 F2 118.1(3) no
C1 C2 C3 122.6(4) no
F2 C2 C3 119.3(4) no
H1 C3 C2 121.2 no
H1 C3 C4 120.6 no
C2 C3 C4 118.1(5) no
H2 C4 C3 121.9 no
H2 C4 C5 116.0 no
C3 C4 C5 122.1(4) no
H3 C5 C4 123.3 no
H3 C5 C6 119.3 no
C4 C5 C6 117.4(5) no
C5 C6 F1 118.9(5) no
C5 C6 C1 123.0(5) no
F1 C6 C1 118.0(4) no
C1 C7 N1 119.5(3) yes
C1 C7 O1 121.2(3) no
N1 C7 O1 119.3(3) no
N1 C8 N2 115.1(3) yes
N1 C8 O2 124.4(3) no
N2 C8 O2 120.5(3) no
N2 C9 N4 118.7(3) no
N2 C9 N3 113.9(3) no
N4 C9 N3 127.4(3) no
O3 C10 N3 112.6(2) no
O3 C10 C11 124.5(3) no
N3 C10 C11 122.9(3) no
H9 C11 C10 121.9 no
H9 C11 C12 122.4 no
C10 C11 C12 115.7(2) no
C11 C12 O4 117.2(3) no
C11 C12 N4 123.8(3) no
O4 C12 N4 119.0(3) no
H7 C13 O3 104.5 no
H7 C13 H6 108.8 no
O3 C13 H6 106.6 no
H7 C13 H8 114.3 no
O3 C13 H8 109.2 no
H6 C13 H8 112.8 no
H10 C14 O4 105.7 no
H10 C14 H11 110.6 no
O4 C14 H11 111.3 no
H10 C14 H12 105.7 no
O4 C14 H12 109.9 no
H11 C14 H12 113.2 no

loop_
_geom_bond_atom_site_label_1
_geom_bond_atom_site_label_2
_geom_bond_distance
_geom_bond_publ_flag
H1 C3 0.940 no
H2 C4 0.947 no
H3 C5 1.023 no
H4 N1 0.866 no
H5 N2 0.886 no
H6 C13 0.984 no
H7 C13 1.012 no
H8 C13 0.944 no
H9 C11 0.937 no
H10 C14 1.054 no
H11 C14 0.960 no
H12 C14 0.954 no
F1 C6 1.344(6) no
F2 C2 1.331(5) no
N1 C7 1.374(4) yes
N1 C8 1.381(4) yes
N2 C8 1.375(4) yes
N2 C9 1.386(4) yes
N3 C9 1.325(4) no
N3 C10 1.336(4) no
N4 C9 1.343(3) no
N4 C12 1.330(3) no
O1 C7 1.199(4) yes
O2 C8 1.203(4) yes
O3 C10 1.337(3) no
O3 C13 1.436(4) no
O4 C12 1.338(3) no
O4 C14 1.440(4) no
C1 C2 1.383(5) no
C1 C6 1.362(6) no
C1 C7 1.501(5) no
C2 C3 1.370(5) no
C3 C4 1.370(8) no
C4 C5 1.369(8) no
C5 C6 1.388(6) no
C10 C11 1.382(4) no
C11 C12 1.376(4) no

loop_
_geom_hbond_atom_site_label_D
_geom_hbond_atom_site_label_H
_geom_hbond_atom_site_label_A
_geom_hbond_distance_DH
_geom_hbond_distance_HA
_geom_hbond_distance_DA
_geom_hbond_angle_DHA
_geom_hbond_publ_flag
N1 H4 N4 0.866 2.073 2.689(3) 127.4 yes

loop_
_cod_related_entry_id
_cod_related_entry_database
_cod_related_entry_code
1 ChemSpider 13098437
